data_7005801
loop_
_publ_author_name
'Constable, Edwin C.'
'Housecroft, Catherine E.'
'Neuburger, Markus'
'Schaffner, Silvia'
'Shardlow, Ellen J.'

_publ_section_title
;
 The Midas touch: a gold rich metallodendritic wedge.
;
_journal_issue 25
_journal_name_full 'Dalton transactions (Cambridge, England : 2003)'
_journal_page_first 2631
_journal_page_last 2633
_journal_paper_doi 10.1039/b705430k
_journal_year 2007
_chemical_formula_moiety 'C65 H105 Au3 N3 O4 P3'
_chemical_formula_sum 'C65 H105 Au3 N3 O4 P3'
_chemical_formula_weight 1676.39
_space_group_IT_number 14
_symmetry_cell_setting monoclinic
_symmetry_space_group_name_Hall '-P 2ybc'
_symmetry_space_group_name_H-M 'P 1 21/c 1'
_atom_sites_solution_hydrogens geom
_atom_sites_solution_primary direct
_audit_creation_date 06-11-22
_audit_creation_method CRYSTALS_ver_12.84
_cell_angle_alpha 90
_cell_angle_beta 98.7409(9)
_cell_angle_gamma 90
_cell_formula_units_Z 4
_cell_length_a 14.5969(4)
_cell_length_b 17.5045(3)
_cell_length_c 27.8698(6)
_cell_measurement_reflns_used 14082
_cell_measurement_temperature 173
_cell_measurement_theta_max 26
_cell_measurement_theta_min 3
_cell_volume 7038.3(3)
_computing_cell_refinement 'DENZO/SCALEPACK (Otwinowski & Minor, 1997)'
_computing_data_collection 'COLLECT (Nonius, 1997-2001).'
_computing_data_reduction 'DENZO/SCALEPACK (Otwinowski & Minor, 1997)'
_computing_molecular_graphics 'CAMERON (Watkin et al., 1996)'
_computing_publication_material 'CRYSTALS (Betteridge et al., 2003)'
_computing_structure_refinement 'CRYSTALS (Betteridge et al., 2003)'
_computing_structure_solution 'SIR92 (Altomare et al., 1994)'
_diffrn_ambient_temperature 173
_diffrn_measured_fraction_theta_full 0.996
_diffrn_measured_fraction_theta_max 0.996
_diffrn_measurement_device_type 'Nonius KappaCCD'
_diffrn_measurement_method '\f & \w scans'
_diffrn_radiation_monochromator graphite
_diffrn_radiation_type 'Mo K\a'
_diffrn_radiation_wavelength 0.71073
_diffrn_reflns_av_R_equivalents 0.052
_diffrn_reflns_limit_h_max 17
_diffrn_reflns_limit_h_min -17
_diffrn_reflns_limit_k_max 21
_diffrn_reflns_limit_k_min -21
_diffrn_reflns_limit_l_max 34
_diffrn_reflns_limit_l_min -34
_diffrn_reflns_number 27178
_diffrn_reflns_theta_full 26.002
_diffrn_reflns_theta_max 26.002
_diffrn_reflns_theta_min 2.958
_diffrn_standards_number 0
_exptl_absorpt_coefficient_mu 6.350
_exptl_absorpt_correction_T_max 0.78
_exptl_absorpt_correction_T_min 0.64
_exptl_absorpt_correction_type multi-scan
_exptl_absorpt_process_details 'DENZO/SCALEPACK (Otwinowski & Minor, 1997)'
_exptl_crystal_colour yellow
_exptl_crystal_density_diffrn 1.582
_exptl_crystal_description plate
_exptl_crystal_F_000 3320
_exptl_crystal_size_max 0.21
_exptl_crystal_size_mid 0.07
_exptl_crystal_size_min 0.04
_refine_diff_density_max 5.25
_refine_diff_density_min -2.08
_refine_ls_extinction_method None
_refine_ls_goodness_of_fit_ref 1.0481
_refine_ls_hydrogen_treatment constr
_refine_ls_matrix_type full
_refine_ls_number_parameters 703
_refine_ls_number_reflns 7109
_refine_ls_number_restraints 353
_refine_ls_R_factor_all 0.1538
_refine_ls_R_factor_gt 0.0866
_refine_ls_shift/su_max 0.020500
_refine_ls_structure_factor_coef F
_refine_ls_weighting_details
;
Method, part 1, Chebychev polynomial, (Watkin, 1994, Prince, 1982)
[weight] = 1.0/[A~0~*T~0~(x)+A~1~*T~1~(x) ... +A~n-1~]*T~n-1~(x)]
where A~i~ are the Chebychev coefficients listed below and x= Fcalc/Fmax
Method = Robust Weighting (Prince, 1982)
W = [weight] * [1-(deltaF/6*sigmaF)^2^]^2^
A~i~ are:
0.703 -0.870 0.941E-01 -0.636
;
_refine_ls_weighting_scheme calc
_refine_ls_wR_factor_all 0.1152
_refine_ls_wR_factor_gt 0.0830
_refine_ls_wR_factor_ref 0.0830
_reflns_limit_h_max 17
_reflns_limit_h_min -17
_reflns_limit_k_max 21
_reflns_limit_k_min 0
_reflns_limit_l_max 34
_reflns_limit_l_min 0
_reflns_number_gt 7109
_reflns_number_total 13775
_reflns_threshold_expression I>2.0\s(I)
_oxford_diffrn_Wilson_B_factor 0.00
_oxford_diffrn_Wilson_scale 0.00
_oxford_refine_ls_scale 0.07900(17)
_oxford_structure_analysis_title '11210931 ejs03-035_173k'
_cod_data_source_file b705430k.txt
_cod_data_source_block ejs03-035
_cod_depositor_comments
;
The following automatic conversions were performed:
'_symmetry_cell_setting' value 'Monoclinic' changed to 'monoclinic'
according to '/home/saulius/struct/CIF-dictionaries/cif_core.dic'
dictionary named 'cif_core.dic' version 2.4.1 from 2010-06-29.

Automatic conversion script
Id: cif_fix_enum 1527 2010-12-29 10:47:43Z saulius 
;
_cod_original_sg_symbol_H-M 'P 21/c '
_cod_database_code 7005801

loop_
_symmetry_equiv_pos_as_xyz
x,y,z
-x,-y,-z
-x,y+1/2,-z+1/2
x,-y+1/2,z+1/2

loop_
_atom_site_label
_atom_site_type_symbol
_atom_site_fract_x
_atom_site_fract_y
_atom_site_fract_z
_atom_site_U_iso_or_equiv
_atom_site_occupancy
_atom_site_adp_type
_atom_site_refinement_flags_posn
_atom_site_refinement_flags_adp
_atom_site_refinement_flags_occupancy
_atom_site_disorder_assembly
_atom_site_disorder_group
_atom_site_attached_hydrogens
Au1 Au -0.13540(4) 0.23194(5) 0.29871(2) 0.0605 1.0000 Uani . . . . . .
Au2 Au 0.78723(4) 0.26975(4) 0.19016(2) 0.0581 1.0000 Uani . . . . . .
Au3 Au 0.53268(5) 0.34706(6) 0.46383(3) 0.0827 1.0000 Uani . . . . . .
P1 P -0.2509(4) 0.2803(3) 0.33621(18) 0.0791 1.0000 Uani D U . . . .
P2 P 0.8999(4) 0.3475(4) 0.17115(18) 0.0807 1.0000 Uani D U . . . .
P4 P 0.5674(4) 0.3326(4) 0.54521(18) 0.0913 1.0000 Uani D U . . . .
C1 C 0.2807(10) 0.1764(11) 0.2322(6) 0.0650 1.0000 Uani . . . . . .
C2 C 0.1316(12) 0.1408(12) 0.2489(8) 0.0799 1.0000 Uani . . . . . .
C3 C 0.0444(13) 0.1675(10) 0.2624(6) 0.0639 1.0000 Uani . . . . . .
C4 C -0.0227(10) 0.1911(10) 0.2752(6) 0.0569 1.0000 Uani . . . . . .
C5 C -0.2069(12) 0.3090(13) 0.3997(4) 0.0862 1.0000 Uani D U . . . .
C6 C -0.1151(12) 0.3494(13) 0.4038(7) 0.0892 1.0000 Uani D U . . . .
C7 C -0.0745(16) 0.3715(16) 0.4549(7) 0.1122 1.0000 Uani D U . . . .
C8 C 0.0174(16) 0.4117(17) 0.4588(10) 0.1231 1.0000 Uani D U . . . .
C9 C -0.3239(16) 0.3560(13) 0.3026(9) 0.1208 1.0000 Uani D U . . . .
C10 C -0.2753(18) 0.4154(14) 0.2780(11) 0.1298 1.0000 Uani D U . . . .
C11 C -0.3479(18) 0.4673(15) 0.2510(10) 0.1225 1.0000 Uani D U . . . .
C12 C -0.417(2) 0.4494(19) 0.2071(10) 0.1417 1.0000 Uani D U . . . .
C13 C -0.3481(11) 0.2161(11) 0.3445(8) 0.0971 1.0000 Uani D U . . . .
C14 C -0.3233(16) 0.1386(14) 0.3626(11) 0.1232 1.0000 Uani D U . . . .
C15 C -0.4124(19) 0.1027(19) 0.3744(15) 0.1600 1.0000 Uani D U . . . .
C16 C -0.396(3) 0.020(2) 0.3854(16) 0.1835 1.0000 Uani D U . . . .
C21 C 0.4325(10) 0.2166(10) 0.2107(5) 0.0555 1.0000 Uani . U . . . .
C22 C 0.5422(10) 0.1203(10) 0.2270(6) 0.0601 1.0000 Uani . U . . . .
C23 C 0.6211(11) 0.1652(10) 0.2138(6) 0.0590 1.0000 Uani . U . . . .
C24 C 0.6825(9) 0.2022(8) 0.2029(5) 0.0458 1.0000 Uani . . . . . .
C25 C 0.9823(11) 0.3848(11) 0.2232(5) 0.0792 1.0000 Uani D U . . . .
C26 C 1.0536(11) 0.4397(12) 0.2092(7) 0.0842 1.0000 Uani D U . . . .
C27 C 1.1240(14) 0.4636(14) 0.2511(7) 0.1011 1.0000 Uani D U . . . .
C28 C 1.1988(14) 0.5132(14) 0.2369(9) 0.1064 1.0000 Uani D U . . . .
C29 C 0.9539(18) 0.3206(16) 0.1175(7) 0.1243 1.0000 Uani D U . . . .
C30 C 1.0001(18) 0.2480(16) 0.1335(10) 0.1288 1.0000 Uani D U . . . .
C31 C 1.021(2) 0.2061(18) 0.0882(10) 0.1424 1.0000 Uani D U . . . .
C32 C 1.080(2) 0.1379(19) 0.1043(12) 0.1471 1.0000 Uani D U . . . .
C33 C 0.862(2) 0.4262(13) 0.1286(9) 0.1313 1.0000 Uani D U . . . .
C34 C 0.798(2) 0.4779(18) 0.1481(11) 0.1551 1.0000 Uani D U . . . .
C35 C 0.753(3) 0.526(2) 0.1058(12) 0.1686 1.0000 Uani D U . . . .
C36 C 0.695(3) 0.586(2) 0.1250(14) 0.1702 1.0000 Uani D U . . . .
C41 C 0.3594(11) 0.2908(10) 0.2729(5) 0.0581 1.0000 Uani . U . . . .
C42 C 0.4167(13) 0.4093(12) 0.3042(6) 0.0744 1.0000 Uani . U . . . .
C43 C 0.4601(10) 0.3844(11) 0.3528(6) 0.0629 1.0000 Uani . U . . . .
C44 C 0.4910(13) 0.3669(12) 0.3922(6) 0.0742 1.0000 Uani . U . . . .
C45 C 0.6591(14) 0.3985(14) 0.5741(8) 0.1213 1.0000 Uani D U . . . .
C46 C 0.7492(16) 0.3828(18) 0.5579(9) 0.1341 1.0000 Uani D U . . . .
C47 C 0.817(2) 0.4464(19) 0.5717(8) 0.1419 1.0000 Uani D U . . . .
C48 C 0.838(2) 0.463(2) 0.6247(8) 0.1548 1.0000 Uani D U . . . .
C49 C 0.4681(14) 0.3627(17) 0.5749(9) 0.1226 1.0000 Uani D U . . . .
C50 C 0.421(2) 0.4334(17) 0.5573(10) 0.1399 1.0000 Uani D U . . . .
C51 C 0.357(2) 0.441(2) 0.5954(11) 0.1619 1.0000 Uani D U . . . .
C52 C 0.287(3) 0.486(2) 0.5638(14) 0.1820 1.0000 Uani D U . . . .
C53 C 0.594(2) 0.2405(9) 0.5773(9) 0.1459 1.0000 Uani D U . . . .
C54 C 0.505(2) 0.196(2) 0.5609(14) 0.1944 1.0000 Uani D U . . . .
C55 C 0.511(3) 0.139(3) 0.5200(16) 0.2310 1.0000 Uani D U . . . .
C56 C 0.607(3) 0.136(3) 0.5033(16) 0.2522 1.0000 Uani D U . . . .
C61 C 0.2942(12) 0.2976(10) 0.1868(6) 0.0617 1.0000 Uani . . . . . .
C62 C 0.2658(14) 0.1632(16) -0.0747(7) 0.0983 1.0000 Uani . . . . . .
C63 C 0.2117(17) 0.1833(18) -0.1177(8) 0.1045 1.0000 Uani . . . . . .
C64 C 0.1574(18) 0.2473(14) -0.1175(7) 0.0896 1.0000 Uani . . . . . .
C65 C 0.1528(17) 0.2859(13) -0.0740(7) 0.0864 1.0000 Uani . . . . . .
C66 C 0.2111(12) 0.2605(13) -0.0326(8) 0.0784 1.0000 Uani . . . . . .
C67 C 0.2102(11) 0.3007(12) 0.0141(5) 0.0579 1.0000 Uani . . . . . .
C68 C 0.2449(12) 0.2623(13) 0.0567(6) 0.0710 1.0000 Uani . . . . . .
C69 C 0.2453(11) 0.3010(11) 0.1002(6) 0.0636 1.0000 Uani . . . . . .
C70 C 0.2074(10) 0.3714(10) 0.1004(5) 0.0537 1.0000 Uani . . . . . .
C71 C 0.1720(9) 0.4033(10) 0.0562(6) 0.0575 1.0000 Uani . . . . . .
C72 C 0.1321(12) 0.4838(12) 0.0524(7) 0.0728 1.0000 Uani . . . . . .
C73 C 0.1182(15) 0.5244(14) 0.0108(8) 0.0884 1.0000 Uani . . . . . .
C74 C 0.084(2) 0.5983(16) 0.0112(11) 0.1127 1.0000 Uani . . . . . .
C75 C 0.0641(15) 0.6269(14) 0.0537(12) 0.0980 1.0000 Uani . . . . . .
C76 C 0.0767(16) 0.5861(17) 0.0931(11) 0.1116 1.0000 Uani . . . . . .
C100 C 0.3420(11) 0.2452(10) 0.2258(5) 0.0559 1.0000 Uani . U . . . .
O1 O 0.1932(7) 0.2036(6) 0.2416(4) 0.0606 1.0000 Uani . . . . . .
O2 O 0.4749(7) 0.1646(7) 0.2453(4) 0.0584 1.0000 Uani . U . . . .
O4 O 0.4161(8) 0.3530(7) 0.2676(4) 0.0691 1.0000 Uani . U . . . .
O6 O 0.2841(9) 0.2602(7) 0.1405(4) 0.0664 1.0000 Uani . . . . . .
N1 N 0.2618(12) 0.1961(12) -0.0327(6) 0.0943 1.0000 Uani . . . . . .
N2 N 0.1720(9) 0.3678(10) 0.0140(4) 0.0678 1.0000 Uani . . . . . .
N3 N 0.1144(11) 0.5076(10) 0.0952(7) 0.0831 1.0000 Uani . . . . . .
H11 H 0.3082 0.1464 0.2579 0.0811 1.0000 Uiso R . . . . .
H12 H 0.2723 0.1474 0.2038 0.0811 1.0000 Uiso R . . . . .
H21 H 0.1609 0.1089 0.2732 0.0950 1.0000 Uiso R . . . . .
H22 H 0.1185 0.1136 0.2200 0.0950 1.0000 Uiso R . . . . .
H51 H -0.2495 0.3422 0.4103 0.1050 1.0000 Uiso R . . . . .
H52 H -0.2010 0.2656 0.4192 0.1050 1.0000 Uiso R . . . . .
H61 H -0.1219 0.3932 0.3847 0.1062 1.0000 Uiso R . . . . .
H62 H -0.0734 0.3164 0.3923 0.1062 1.0000 Uiso R . . . . .
H71 H -0.1165 0.4038 0.4668 0.1346 1.0000 Uiso R . . . . .
H72 H -0.0662 0.3278 0.4740 0.1346 1.0000 Uiso R . . . . .
H81 H 0.0383 0.4244 0.4910 0.1438 1.0000 Uiso R . . . . .
H82 H 0.0101 0.4559 0.4401 0.1438 1.0000 Uiso R . . . . .
H83 H 0.0604 0.3799 0.4474 0.1438 1.0000 Uiso R . . . . .
H91 H -0.3555 0.3808 0.3247 0.1423 1.0000 Uiso R . . . . .
H92 H -0.3664 0.3320 0.2791 0.1423 1.0000 Uiso R . . . . .
H101 H -0.2353 0.4431 0.3007 0.1524 1.0000 Uiso R . . . . .
H102 H -0.2417 0.3925 0.2561 0.1524 1.0000 Uiso R . . . . .
H111 H -0.3832 0.4828 0.2744 0.1467 1.0000 Uiso R . . . . .
H112 H -0.3148 0.5087 0.2418 0.1467 1.0000 Uiso R . . . . .
H121 H -0.4537 0.4923 0.1983 0.1703 1.0000 Uiso R . . . . .
H122 H -0.4550 0.4094 0.2143 0.1703 1.0000 Uiso R . . . . .
H123 H -0.3866 0.4354 0.1816 0.1703 1.0000 Uiso R . . . . .
H131 H -0.3800 0.2395 0.3670 0.1161 1.0000 Uiso R . . . . .
H132 H -0.3867 0.2125 0.3148 0.1161 1.0000 Uiso R . . . . .
H141 H -0.2779 0.1399 0.3900 0.1466 1.0000 Uiso R . . . . .
H142 H -0.3017 0.1106 0.3383 0.1466 1.0000 Uiso R . . . . .
H151 H -0.4281 0.1266 0.4019 0.1918 1.0000 Uiso R . . . . .
H152 H -0.4601 0.1093 0.3486 0.1918 1.0000 Uiso R . . . . .
H161 H -0.4506 -0.0007 0.3931 0.2195 1.0000 Uiso R . . . . .
H162 H -0.3485 0.0126 0.4114 0.2195 1.0000 Uiso R . . . . .
H163 H -0.3805 -0.0047 0.3581 0.2195 1.0000 Uiso R . . . . .
H211 H 0.4718 0.2577 0.2083 0.0658 1.0000 Uiso R . . . . .
H212 H 0.4194 0.1922 0.1808 0.0658 1.0000 Uiso R . . . . .
H221 H 0.5656 0.0847 0.2504 0.0719 1.0000 Uiso R . . . . .
H222 H 0.5136 0.0951 0.1994 0.0719 1.0000 Uiso R . . . . .
H251 H 1.0139 0.3432 0.2384 0.0918 1.0000 Uiso R . . . . .
H252 H 0.9488 0.4089 0.2447 0.0918 1.0000 Uiso R . . . . .
H261 H 1.0843 0.4172 0.1859 0.0997 1.0000 Uiso R . . . . .
H262 H 1.0225 0.4831 0.1962 0.0997 1.0000 Uiso R . . . . .
H271 H 1.1517 0.4200 0.2658 0.1180 1.0000 Uiso R . . . . .
H272 H 1.0940 0.4900 0.2731 0.1180 1.0000 Uiso R . . . . .
H281 H 1.2404 0.5260 0.2644 0.1240 1.0000 Uiso R . . . . .
H282 H 1.2299 0.4874 0.2151 0.1240 1.0000 Uiso R . . . . .
H283 H 1.1722 0.5574 0.2225 0.1240 1.0000 Uiso R . . . . .
H291 H 0.9959 0.3576 0.1109 0.1479 1.0000 Uiso R . . . . .
H292 H 0.9087 0.3140 0.0905 0.1479 1.0000 Uiso R . . . . .
H301 H 1.0553 0.2579 0.1539 0.1551 1.0000 Uiso R . . . . .
H302 H 0.9623 0.2177 0.1497 0.1551 1.0000 Uiso R . . . . .
H311 H 1.0525 0.2382 0.0698 0.1690 1.0000 Uiso R . . . . .
H312 H 0.9656 0.1903 0.0695 0.1690 1.0000 Uiso R . . . . .
H321 H 1.0941 0.1113 0.0773 0.1758 1.0000 Uiso R . . . . .
H322 H 1.1353 0.1540 0.1230 0.1758 1.0000 Uiso R . . . . .
H323 H 1.0484 0.1062 0.1227 0.1758 1.0000 Uiso R . . . . .
H331 H 0.9139 0.4521 0.1217 0.1510 1.0000 Uiso R . . . . .
H332 H 0.8316 0.4035 0.1004 0.1510 1.0000 Uiso R . . . . .
H341 H 0.8313 0.5093 0.1713 0.1853 1.0000 Uiso R . . . . .
H342 H 0.7521 0.4525 0.1617 0.1853 1.0000 Uiso R . . . . .
H351 H 0.7982 0.5498 0.0905 0.2016 1.0000 Uiso R . . . . .
H352 H 0.7154 0.4963 0.0835 0.2016 1.0000 Uiso R . . . . .
H361 H 0.6663 0.6162 0.0999 0.2039 1.0000 Uiso R . . . . .
H362 H 0.7331 0.6154 0.1473 0.2039 1.0000 Uiso R . . . . .
H363 H 0.6503 0.5619 0.1403 0.2039 1.0000 Uiso R . . . . .
H411 H 0.3884 0.2598 0.2978 0.0684 1.0000 Uiso R . . . . .
H412 H 0.3031 0.3078 0.2806 0.0684 1.0000 Uiso R . . . . .
H421 H 0.4489 0.4516 0.2955 0.0857 1.0000 Uiso R . . . . .
H422 H 0.3557 0.4229 0.3058 0.0857 1.0000 Uiso R . . . . .
H451 H 0.6666 0.3907 0.6075 0.1394 1.0000 Uiso R . . . . .
H452 H 0.6406 0.4486 0.5672 0.1394 1.0000 Uiso R . . . . .
H461 H 0.7739 0.3371 0.5711 0.1551 1.0000 Uiso R . . . . .
H462 H 0.7390 0.3791 0.5242 0.1551 1.0000 Uiso R . . . . .
H471 H 0.8727 0.4322 0.5614 0.1641 1.0000 Uiso R . . . . .
H472 H 0.7951 0.4908 0.5558 0.1641 1.0000 Uiso R . . . . .
H481 H 0.8815 0.5025 0.6302 0.1747 1.0000 Uiso R . . . . .
H482 H 0.8613 0.4198 0.6414 0.1747 1.0000 Uiso R . . . . .
H483 H 0.7837 0.4784 0.6357 0.1747 1.0000 Uiso R . . . . .
H491 H 0.4912 0.3701 0.6076 0.1470 1.0000 Uiso R . . . . .
H492 H 0.4259 0.3226 0.5718 0.1470 1.0000 Uiso R . . . . .
H501 H 0.4603 0.4751 0.5571 0.1629 1.0000 Uiso R . . . . .
H502 H 0.3876 0.4265 0.5263 0.1629 1.0000 Uiso R . . . . .
H511 H 0.3850 0.4666 0.6229 0.1942 1.0000 Uiso R . . . . .
H512 H 0.3332 0.3947 0.6045 0.1942 1.0000 Uiso R . . . . .
H521 H 0.2393 0.4983 0.5812 0.2152 1.0000 Uiso R . . . . .
H522 H 0.3145 0.5302 0.5547 0.2152 1.0000 Uiso R . . . . .
H523 H 0.2626 0.4582 0.5363 0.2152 1.0000 Uiso R . . . . .
H531 H 0.6064 0.2474 0.6107 0.1713 1.0000 Uiso R . . . . .
H532 H 0.6451 0.2168 0.5669 0.1713 1.0000 Uiso R . . . . .
H541 H 0.4929 0.1680 0.5878 0.2277 1.0000 Uiso R . . . . .
H542 H 0.4561 0.2295 0.5514 0.2277 1.0000 Uiso R . . . . .
H551 H 0.4963 0.0900 0.5300 0.2702 1.0000 Uiso R . . . . .
H552 H 0.4682 0.1536 0.4936 0.2702 1.0000 Uiso R . . . . .
H561 H 0.6054 0.1007 0.4780 0.2958 1.0000 Uiso R . . . . .
H562 H 0.6508 0.1200 0.5293 0.2958 1.0000 Uiso R . . . . .
H563 H 0.6227 0.1836 0.4929 0.2958 1.0000 Uiso R . . . . .
H611 H 0.3292 0.3417 0.1857 0.0722 1.0000 Uiso R . . . . .
H612 H 0.2360 0.3102 0.1941 0.0722 1.0000 Uiso R . . . . .
H621 H 0.3071 0.1229 -0.0752 0.1180 1.0000 Uiso R . . . . .
H631 H 0.2126 0.1555 -0.1461 0.1259 1.0000 Uiso R . . . . .
H641 H 0.1231 0.2650 -0.1462 0.1004 1.0000 Uiso R . . . . .
H651 H 0.1122 0.3266 -0.0725 0.1026 1.0000 Uiso R . . . . .
H681 H 0.2671 0.2126 0.0562 0.0851 1.0000 Uiso R . . . . .
H701 H 0.2055 0.3977 0.1292 0.0631 1.0000 Uiso R . . . . .
H731 H 0.1324 0.5033 -0.0178 0.1039 1.0000 Uiso R . . . . .
H741 H 0.0751 0.6273 -0.0171 0.1369 1.0000 Uiso R . . . . .
H751 H 0.0403 0.6760 0.0544 0.1197 1.0000 Uiso R . . . . .
H761 H 0.0619 0.6076 0.1215 0.1312 1.0000 Uiso R . . . . .

loop_
_atom_site_aniso_label
_atom_site_aniso_U_11
_atom_site_aniso_U_22
_atom_site_aniso_U_33
_atom_site_aniso_U_23
_atom_site_aniso_U_13
_atom_site_aniso_U_12
Au1 0.0527(4) 0.0796(5) 0.0506(3) 0.0040(3) 0.0124(3) 0.0067(3)
Au2 0.0516(4) 0.0714(4) 0.0522(3) 0.0017(3) 0.0109(3) -0.0090(3)
Au3 0.0638(4) 0.1293(7) 0.0531(4) -0.0141(4) 0.0033(3) 0.0055(4)
P1 0.070(3) 0.106(4) 0.065(3) 0.008(3) 0.024(2) 0.023(3)
P2 0.071(3) 0.104(4) 0.067(3) 0.010(3) 0.011(2) -0.031(3)
P4 0.099(4) 0.125(5) 0.051(3) -0.008(3) 0.013(2) -0.004(3)
C1 0.031(7) 0.098(14) 0.070(10) 0.013(9) 0.023(7) -0.008(8)
C2 0.053(10) 0.087(15) 0.102(15) 0.009(11) 0.020(10) 0.012(10)
C3 0.075(12) 0.050(10) 0.060(9) 0.002(8) -0.013(8) -0.026(9)
C4 0.035(8) 0.057(10) 0.085(11) -0.009(8) 0.028(8) 0.007(7)
C5 0.083(9) 0.101(11) 0.080(8) -0.018(9) 0.031(8) 0.002(8)
C6 0.085(10) 0.099(12) 0.088(10) -0.018(10) 0.030(9) -0.002(9)
C7 0.116(12) 0.125(14) 0.099(11) -0.024(11) 0.029(10) -0.016(11)
C8 0.120(15) 0.131(17) 0.118(15) -0.028(14) 0.020(13) -0.020(13)
C9 0.122(12) 0.121(12) 0.127(13) 0.023(10) 0.042(10) 0.049(9)
C10 0.142(15) 0.113(13) 0.145(15) 0.018(11) 0.053(12) 0.043(11)
C11 0.143(16) 0.098(14) 0.139(16) 0.035(12) 0.061(12) 0.030(12)
C12 0.154(19) 0.137(18) 0.147(18) 0.032(16) 0.063(13) -0.002(16)
C13 0.074(10) 0.151(13) 0.071(10) -0.004(10) 0.024(8) 0.003(8)
C14 0.094(12) 0.159(15) 0.118(14) -0.002(12) 0.021(11) 0.010(12)
C15 0.120(14) 0.185(19) 0.175(18) 0.024(17) 0.023(14) -0.019(15)
C16 0.140(18) 0.20(2) 0.21(2) 0.03(2) 0.018(18) 0.00(2)
C21 0.043(6) 0.077(7) 0.047(6) 0.005(5) 0.007(5) 0.013(5)
C22 0.049(6) 0.073(7) 0.059(6) 0.018(6) 0.012(5) 0.022(5)
C23 0.050(7) 0.067(9) 0.061(7) 0.008(7) 0.013(6) 0.024(6)
C24 0.025(7) 0.046(8) 0.065(9) 0.014(7) 0.002(6) -0.011(6)
C25 0.053(8) 0.104(11) 0.076(9) 0.017(8) -0.003(7) -0.017(7)
C26 0.054(8) 0.103(12) 0.094(10) 0.015(9) 0.009(7) -0.007(8)
C27 0.078(10) 0.114(13) 0.105(12) 0.014(10) -0.007(9) -0.011(9)
C28 0.080(12) 0.113(15) 0.119(15) 0.004(12) -0.008(11) -0.016(10)
C29 0.105(12) 0.170(15) 0.104(11) -0.007(11) 0.038(9) -0.036(11)
C30 0.086(12) 0.194(17) 0.115(13) 0.015(12) 0.044(11) -0.027(11)
C31 0.092(13) 0.21(2) 0.126(15) -0.009(14) 0.027(12) -0.013(12)
C32 0.106(16) 0.20(2) 0.132(18) -0.023(17) 0.021(14) -0.015(14)
C33 0.121(13) 0.148(13) 0.118(13) 0.048(10) -0.001(11) -0.023(11)
C34 0.156(16) 0.162(17) 0.154(16) 0.053(13) 0.045(13) -0.024(13)
C35 0.167(19) 0.17(2) 0.178(19) 0.060(15) 0.048(15) 0.000(14)
C36 0.15(2) 0.18(2) 0.19(2) 0.063(18) 0.053(17) 0.002(17)
C41 0.055(7) 0.082(8) 0.038(6) 0.004(6) 0.010(6) -0.004(6)
C42 0.071(8) 0.090(9) 0.060(7) -0.010(6) 0.004(7) -0.018(8)
C43 0.045(7) 0.097(10) 0.050(6) -0.013(7) 0.018(6) -0.011(7)
C44 0.069(9) 0.112(12) 0.047(7) -0.002(8) 0.026(7) -0.005(9)
C45 0.114(11) 0.169(14) 0.074(10) -0.012(11) -0.009(9) -0.018(10)
C46 0.125(13) 0.194(17) 0.078(11) -0.043(12) -0.001(11) -0.020(12)
C47 0.131(14) 0.204(19) 0.093(11) -0.050(13) 0.025(12) -0.035(13)
C48 0.141(17) 0.22(2) 0.096(13) -0.043(16) -0.004(14) -0.049(17)
C49 0.120(12) 0.161(14) 0.092(11) -0.032(11) 0.031(9) -0.013(11)
C50 0.149(16) 0.173(16) 0.095(13) -0.037(13) 0.009(11) -0.001(13)
C51 0.168(19) 0.20(2) 0.123(16) -0.015(15) 0.027(13) -0.016(16)
C52 0.19(2) 0.20(2) 0.15(2) -0.007(19) 0.012(17) -0.017(19)
C53 0.158(15) 0.155(13) 0.117(13) 0.025(11) -0.003(13) 0.005(13)
C54 0.187(19) 0.211(19) 0.173(19) 0.035(16) -0.013(17) -0.025(16)
C55 0.23(2) 0.24(2) 0.20(2) 0.008(18) -0.02(2) -0.03(2)
C56 0.24(3) 0.27(3) 0.23(3) 0.00(2) -0.01(2) -0.03(3)
C61 0.058(10) 0.058(10) 0.069(11) 0.003(9) 0.010(8) 0.000(8)
C62 0.076(13) 0.17(2) 0.052(10) -0.026(13) 0.006(9) 0.018(14)
C63 0.091(16) 0.16(3) 0.075(14) -0.001(15) 0.043(13) 0.000(16)
C64 0.118(18) 0.106(19) 0.040(9) 0.023(10) -0.004(10) -0.017(14)
C65 0.113(17) 0.092(17) 0.055(11) 0.014(10) 0.015(11) -0.011(12)
C66 0.041(9) 0.115(17) 0.084(13) 0.015(12) 0.025(9) -0.009(10)
C67 0.050(9) 0.090(13) 0.033(7) 0.008(8) 0.001(6) 0.011(9)
C68 0.058(10) 0.106(14) 0.051(9) -0.002(9) 0.017(8) 0.003(10)
C69 0.051(9) 0.086(13) 0.052(9) 0.014(9) 0.000(7) 0.019(9)
C70 0.053(8) 0.068(11) 0.040(7) 0.001(7) 0.007(6) 0.009(8)
C71 0.026(7) 0.074(12) 0.072(11) 0.017(9) 0.006(7) 0.006(7)
C72 0.065(11) 0.084(14) 0.070(12) -0.016(10) 0.011(9) -0.007(10)
C73 0.105(16) 0.090(16) 0.075(13) 0.033(12) 0.029(11) 0.017(13)
C74 0.14(2) 0.094(19) 0.108(19) 0.046(16) 0.039(17) 0.007(16)
C75 0.083(14) 0.073(15) 0.14(2) 0.052(16) 0.012(15) 0.006(11)
C76 0.087(16) 0.11(2) 0.13(2) -0.056(19) 0.019(15) -0.035(15)
C100 0.052(6) 0.075(8) 0.041(6) 0.000(5) 0.010(5) 0.003(6)
O1 0.057(6) 0.060(7) 0.069(7) 0.006(5) 0.026(5) -0.008(5)
O2 0.046(5) 0.080(6) 0.050(5) 0.014(4) 0.012(4) 0.015(4)
O4 0.071(6) 0.084(7) 0.050(5) -0.002(5) 0.001(5) -0.014(5)
O6 0.083(8) 0.070(8) 0.043(6) -0.001(5) -0.002(5) 0.013(6)
N1 0.082(11) 0.121(15) 0.085(12) -0.005(10) 0.030(9) 0.044(11)
N2 0.049(7) 0.115(14) 0.039(7) 0.005(7) 0.006(6) 0.004(8)
N3 0.068(10) 0.066(11) 0.109(14) 0.000(9) -0.005(9) 0.009(8)

loop_
_atom_type_symbol
_atom_type_scat_dispersion_real
_atom_type_scat_dispersion_imag
_atom_type_scat_Cromer_Mann_a1
_atom_type_scat_Cromer_Mann_b1
_atom_type_scat_Cromer_Mann_a2
_atom_type_scat_Cromer_Mann_b2
_atom_type_scat_Cromer_Mann_a3
_atom_type_scat_Cromer_Mann_b3
_atom_type_scat_Cromer_Mann_a4
_atom_type_scat_Cromer_Mann_b4
_atom_type_scat_Cromer_Mann_c
_atom_type_scat_source
C 0.0033 0.0016 2.3100 20.8439 1.0200 10.2075 1.5886 0.5687 0.8650 51.6512 0.2156 'International Tables Vol C 4.2.6.8 and 6.1.1.4'
H 0.0000 0.0000 0.4930 10.5109 0.3229 26.1257 0.1402 3.1424 0.0408 57.7998 0.0030 'International Tables Vol C 4.2.6.8 and 6.1.1.4'
Au -2.0133 8.8022 16.8819 0.4611 18.5913 8.6216 25.5582 1.4826 5.8600 36.3956 12.0658 'International Tables Vol C 4.2.6.8 and 6.1.1.4'
N 0.0061 0.0033 12.2126 0.0057 3.1322 9.8933 2.0125 28.9975 1.1663 0.5826 -11.5290 'International Tables Vol C 4.2.6.8 and 6.1.1.4'
O 0.0106 0.0060 3.0485 13.2771 2.2868 5.7011 1.5463 0.3239 0.8670 32.9089 0.2508 'International Tables Vol C 4.2.6.8 and 6.1.1.4'
P 0.1023 0.0942 6.4345 1.9067 4.1791 27.1570 1.7800 0.5260 1.4908 68.1645 1.1149 'International Tables Vol C 4.2.6.8 and 6.1.1.4'

loop_
_geom_angle_atom_site_label_1
_geom_angle_site_symmetry_1
_geom_angle_atom_site_label_2
_geom_angle_site_symmetry_2
_geom_angle_atom_site_label_3
_geom_angle_site_symmetry_3
_geom_angle
_geom_angle_publ_flag
Au2 1_455 Au1 . P1 . 100.43(13) yes
Au2 1_455 Au1 . C4 . 87.3(5) yes
P1 . Au1 . C4 . 171.7(5) yes
Au1 1_655 Au2 . P2 . 100.68(13) yes
Au1 1_655 Au2 . C24 . 82.9(4) yes
P2 . Au2 . C24 . 176.4(4) yes
P4 . Au3 . C44 . 174.3(6) yes
Au1 . P1 . C5 . 111.4(6) yes
Au1 . P1 . C9 . 116.2(8) yes
C5 . P1 . C9 . 112.0(12) yes
Au1 . P1 . C13 . 117.8(7) yes
C5 . P1 . C13 . 101.8(9) yes
C9 . P1 . C13 . 95.9(11) yes
Au2 . P2 . C25 . 115.9(5) yes
Au2 . P2 . C29 . 116.7(9) yes
C25 . P2 . C29 . 114.5(11) yes
Au2 . P2 . C33 . 116.2(10) yes
C25 . P2 . C33 . 109.6(12) yes
C29 . P2 . C33 . 78.1(14) yes
Au3 . P4 . C45 . 113.8(9) yes
Au3 . P4 . C49 . 110.2(9) yes
C45 . P4 . C49 . 101.0(12) yes
Au3 . P4 . C53 . 125.3(9) yes
C45 . P4 . C53 . 104.1(13) yes
C49 . P4 . C53 . 99.0(14) yes
C100 . C1 . O1 . 108.4(14) yes
C100 . C1 . H11 . 110.1 no
O1 . C1 . H11 . 109.9 no
C100 . C1 . H12 . 109.6 no
O1 . C1 . H12 . 109.4 no
H11 . C1 . H12 . 109.5 no
C3 . C2 . O1 . 112.1(15) yes
C3 . C2 . H21 . 109.2 no
O1 . C2 . H21 . 109.3 no
C3 . C2 . H22 . 108.3 no
O1 . C2 . H22 . 108.4 no
H21 . C2 . H22 . 109.5 no
C2 . C3 . C4 . 176.3(18) yes
Au1 . C4 . C3 . 178.5(16) yes
P1 . C5 . C6 . 111.9(11) yes
P1 . C5 . H51 . 108.6 no
C6 . C5 . H51 . 108.3 no
P1 . C5 . H52 . 108.8 no
C6 . C5 . H52 . 109.7 no
H51 . C5 . H52 . 109.5 no
C5 . C6 . C7 . 114.1(14) yes
C5 . C6 . H61 . 109.1 no
C7 . C6 . H61 . 108.8 no
C5 . C6 . H62 . 107.8 no
C7 . C6 . H62 . 107.5 no
H61 . C6 . H62 . 109.5 no
C6 . C7 . C8 . 113.9(19) yes
C6 . C7 . H71 . 107.8 no
C8 . C7 . H71 . 108.6 no
C6 . C7 . H72 . 109.2 no
C8 . C7 . H72 . 107.9 no
H71 . C7 . H72 . 109.5 no
C7 . C8 . H81 . 109.8 no
C7 . C8 . H82 . 108.9 no
H81 . C8 . H82 . 109.5 no
C7 . C8 . H83 . 109.7 no
H81 . C8 . H83 . 109.5 no
H82 . C8 . H83 . 109.5 no
P1 . C9 . C10 . 116.9(15) yes
P1 . C9 . H91 . 107.5 no
C10 . C9 . H91 . 107.4 no
P1 . C9 . H92 . 107.5 no
C10 . C9 . H92 . 107.9 no
H91 . C9 . H92 . 109.5 no
C9 . C10 . C11 . 107.6(18) yes
C9 . C10 . H101 . 110.2 no
C11 . C10 . H101 . 110.2 no
C9 . C10 . H102 . 109.8 no
C11 . C10 . H102 . 109.5 no
H101 . C10 . H102 . 109.5 no
C10 . C11 . C12 . 128(3) yes
C10 . C11 . H111 . 104.4 no
C12 . C11 . H111 . 104.8 no
C10 . C11 . H112 . 104.7 no
C12 . C11 . H112 . 104.6 no
H111 . C11 . H112 . 109.5 no
C11 . C12 . H121 . 109.6 no
C11 . C12 . H122 . 109.3 no
H121 . C12 . H122 . 109.5 no
C11 . C12 . H123 . 109.5 no
H121 . C12 . H123 . 109.5 no
H122 . C12 . H123 . 109.5 no
P1 . C13 . C14 . 116.6(14) yes
P1 . C13 . H131 . 106.8 no
C14 . C13 . H131 . 107.2 no
P1 . C13 . H132 . 107.6 no
C14 . C13 . H132 . 109.0 no
H131 . C13 . H132 . 109.5 no
C13 . C14 . C15 . 106.2(19) yes
C13 . C14 . H141 . 111.5 no
C15 . C14 . H141 . 110.9 no
C13 . C14 . H142 . 109.1 no
C15 . C14 . H142 . 109.6 no
H141 . C14 . H142 . 109.5 no
C14 . C15 . C16 . 109(3) yes
C14 . C15 . H151 . 108.5 no
C16 . C15 . H151 . 108.6 no
C14 . C15 . H152 . 110.2 no
C16 . C15 . H152 . 110.9 no
H151 . C15 . H152 . 109.5 no
C15 . C16 . H161 . 107.6 no
C15 . C16 . H162 . 111.5 no
H161 . C16 . H162 . 109.5 no
C15 . C16 . H163 . 109.2 no
H161 . C16 . H163 . 109.5 no
H162 . C16 . H163 . 109.5 no
C100 . C21 . O2 . 109.5(12) yes
C100 . C21 . H211 . 109.5 no
O2 . C21 . H211 . 110.0 no
C100 . C21 . H212 . 109.1 no
O2 . C21 . H212 . 109.2 no
H211 . C21 . H212 . 109.5 no
C23 . C22 . O2 . 114.2(14) yes
C23 . C22 . H221 . 108.3 no
O2 . C22 . H221 . 108.4 no
C23 . C22 . H222 . 108.4 no
O2 . C22 . H222 . 108.1 no
H221 . C22 . H222 . 109.5 no
C22 . C23 . C24 . 178.5(16) yes
Au2 . C24 . C23 . 175.0(15) yes
P2 . C25 . C26 . 114.3(11) yes
P2 . C25 . H251 . 107.4 no
C26 . C25 . H251 . 107.6 no
P2 . C25 . H252 . 108.7 no
C26 . C25 . H252 . 109.3 no
H251 . C25 . H252 . 109.5 no
C25 . C26 . C27 . 113.3(14) yes
C25 . C26 . H261 . 109.6 no
C27 . C26 . H261 . 108.4 no
C25 . C26 . H262 . 107.8 no
C27 . C26 . H262 . 108.2 no
H261 . C26 . H262 . 109.5 no
C26 . C27 . C28 . 113.6(17) yes
C26 . C27 . H271 . 108.4 no
C28 . C27 . H271 . 108.0 no
C26 . C27 . H272 . 108.5 no
C28 . C27 . H272 . 108.9 no
H271 . C27 . H272 . 109.5 no
C27 . C28 . H281 . 109.6 no
C27 . C28 . H282 . 109.9 no
H281 . C28 . H282 . 109.5 no
C27 . C28 . H283 . 109.0 no
H281 . C28 . H283 . 109.5 no
H282 . C28 . H283 . 109.5 no
P2 . C29 . C30 . 101.9(15) yes
P2 . C29 . H291 . 111.0 no
C30 . C29 . H291 . 112.1 no
P2 . C29 . H292 . 110.4 no
C30 . C29 . H292 . 111.9 no
H291 . C29 . H292 . 109.5 no
C29 . C30 . C31 . 108(2) yes
C29 . C30 . H301 . 109.7 no
C31 . C30 . H301 . 109.6 no
C29 . C30 . H302 . 111.1 no
C31 . C30 . H302 . 109.4 no
H301 . C30 . H302 . 109.5 no
C30 . C31 . C32 . 108(2) yes
C30 . C31 . H311 . 110.0 no
C32 . C31 . H311 . 109.0 no
C30 . C31 . H312 . 110.1 no
C32 . C31 . H312 . 110.2 no
H311 . C31 . H312 . 109.5 no
C31 . C32 . H321 . 110.0 no
C31 . C32 . H322 . 109.8 no
H321 . C32 . H322 . 109.5 no
C31 . C32 . H323 . 108.6 no
H321 . C32 . H323 . 109.5 no
H322 . C32 . H323 . 109.5 no
P2 . C33 . C34 . 111.6(18) yes
P2 . C33 . H331 . 108.7 no
C34 . C33 . H331 . 111.3 no
P2 . C33 . H332 . 106.4 no
C34 . C33 . H332 . 109.2 no
H331 . C33 . H332 . 109.5 no
C33 . C34 . C35 . 106(2) yes
C33 . C34 . H341 . 109.1 no
C35 . C34 . H341 . 109.1 no
C33 . C34 . H342 . 113.2 no
C35 . C34 . H342 . 109.6 no
H341 . C34 . H342 . 109.5 no
C34 . C35 . C36 . 108(3) yes
C34 . C35 . H351 . 110.7 no
C36 . C35 . H351 . 109.9 no
C34 . C35 . H352 . 110.0 no
C36 . C35 . H352 . 108.7 no
H351 . C35 . H352 . 109.5 no
C35 . C36 . H361 . 110.3 no
C35 . C36 . H362 . 108.4 no
H361 . C36 . H362 . 109.5 no
C35 . C36 . H363 . 109.7 no
H361 . C36 . H363 . 109.5 no
H362 . C36 . H363 . 109.5 no
C100 . C41 . O4 . 110.0(12) yes
C100 . C41 . H411 . 109.6 no
O4 . C41 . H411 . 109.1 no
C100 . C41 . H412 . 109.2 no
O4 . C41 . H412 . 109.5 no
H411 . C41 . H412 . 109.5 no
C43 . C42 . O4 . 114.3(16) yes
C43 . C42 . H421 . 108.2 no
O4 . C42 . H421 . 108.3 no
C43 . C42 . H422 . 108.3 no
O4 . C42 . H422 . 108.3 no
H421 . C42 . H422 . 109.5 no
C42 . C43 . C44 . 176.4(19) yes
Au3 . C44 . C43 . 172.2(17) yes
P4 . C45 . C46 . 111.5(15) yes
P4 . C45 . H451 . 108.1 no
C46 . C45 . H451 . 107.8 no
P4 . C45 . H452 . 109.2 no
C46 . C45 . H452 . 110.8 no
H451 . C45 . H452 . 109.5 no
C45 . C46 . C47 . 112(2) yes
C45 . C46 . H461 . 110.4 no
C47 . C46 . H461 . 109.4 no
C45 . C46 . H462 . 108.0 no
C47 . C46 . H462 . 107.9 no
H461 . C46 . H462 . 109.5 no
C46 . C47 . C48 . 115(2) yes
C46 . C47 . H471 . 107.2 no
C48 . C47 . H471 . 107.6 no
C46 . C47 . H472 . 109.1 no
C48 . C47 . H472 . 108.0 no
H471 . C47 . H472 . 109.5 no
C47 . C48 . H481 . 109.9 no
C47 . C48 . H482 . 109.4 no
H481 . C48 . H482 . 109.5 no
C47 . C48 . H483 . 109.1 no
H481 . C48 . H483 . 109.5 no
H482 . C48 . H483 . 109.5 no
P4 . C49 . C50 . 116.8(18) yes
P4 . C49 . H491 . 106.6 no
C50 . C49 . H491 . 107.0 no
P4 . C49 . H492 . 107.3 no
C50 . C49 . H492 . 109.5 no
H491 . C49 . H492 . 109.5 no
C49 . C50 . C51 . 98(2) yes
C49 . C50 . H501 . 113.7 no
C51 . C50 . H501 . 112.5 no
C49 . C50 . H502 . 110.7 no
C51 . C50 . H502 . 111.8 no
H501 . C50 . H502 . 109.5 no
C50 . C51 . C52 . 94(3) yes
C50 . C51 . H511 . 112.4 no
C52 . C51 . H511 . 114.2 no
C50 . C51 . H512 . 114.4 no
C52 . C51 . H512 . 111.7 no
H511 . C51 . H512 . 109.5 no
C51 . C52 . H521 . 108.8 no
C51 . C52 . H522 . 108.5 no
H521 . C52 . H522 . 109.5 no
C51 . C52 . H523 . 111.0 no
H521 . C52 . H523 . 109.5 no
H522 . C52 . H523 . 109.5 no
P4 . C53 . C54 . 101(2) yes
P4 . C53 . H531 . 111.2 no
C54 . C53 . H531 . 112.7 no
P4 . C53 . H532 . 111.0 no
C54 . C53 . H532 . 111.3 no
H531 . C53 . H532 . 109.5 no
C53 . C54 . C55 . 114.0(9) yes
C53 . C54 . H541 . 106.4 no
C55 . C54 . H541 . 107.3 no
C53 . C54 . H542 . 109.9 no
C55 . C54 . H542 . 109.6 no
H541 . C54 . H542 . 109.5 no
C54 . C55 . C56 . 114.2(9) yes
C54 . C55 . H551 . 109.3 no
C56 . C55 . H551 . 108.9 no
C54 . C55 . H552 . 107.1 no
C56 . C55 . H552 . 107.8 no
H551 . C55 . H552 . 109.5 no
C55 . C56 . H561 . 109.4 no
C55 . C56 . H562 . 108.9 no
H561 . C56 . H562 . 109.5 no
C55 . C56 . H563 . 110.0 no
H561 . C56 . H563 . 109.5 no
H562 . C56 . H563 . 109.5 no
C100 . C61 . O6 . 110.2(13) yes
C100 . C61 . H611 . 109.4 no
O6 . C61 . H611 . 109.4 no
C100 . C61 . H612 . 109.0 no
O6 . C61 . H612 . 109.4 no
H611 . C61 . H612 . 109.5 no
C63 . C62 . N1 . 124(2) yes
C63 . C62 . H621 . 117.9 no
N1 . C62 . H621 . 117.6 no
C62 . C63 . C64 . 117(2) yes
C62 . C63 . H631 . 121.8 no
C64 . C63 . H631 . 120.9 no
C63 . C64 . C65 . 120.1(20) yes
C63 . C64 . H641 . 120.2 no
C65 . C64 . H641 . 119.6 no
C64 . C65 . C66 . 117(2) yes
C64 . C65 . H651 . 121.4 no
C66 . C65 . H651 . 121.4 no
C65 . C66 . C67 . 119.1(19) yes
C65 . C66 . N1 . 122(2) yes
C67 . C66 . N1 . 118.5(18) yes
C66 . C67 . C68 . 118.0(18) yes
C66 . C67 . N2 . 119.3(14) yes
C68 . C67 . N2 . 122.6(16) yes
C67 . C68 . C69 . 117.6(19) yes
C67 . C68 . H681 . 121.4 no
C69 . C68 . H681 . 121.0 no
C68 . C69 . C70 . 120.0(15) yes
C68 . C69 . O6 . 114.0(16) yes
C70 . C69 . O6 . 126.0(15) yes
C69 . C70 . C71 . 117.7(15) yes
C69 . C70 . H701 . 121.4 no
C71 . C70 . H701 . 121.0 no
C70 . C71 . C72 . 121.7(16) yes
C70 . C71 . N2 . 123.4(16) yes
C72 . C71 . N2 . 114.9(15) yes
C71 . C72 . C73 . 123.7(18) yes
C71 . C72 . N3 . 110.7(17) yes
C73 . C72 . N3 . 126(2) yes
C72 . C73 . C74 . 120(2) yes
C72 . C73 . H731 . 120.1 no
C74 . C73 . H731 . 120.3 no
C73 . C74 . C75 . 118(2) yes
C73 . C74 . H741 . 120.7 no
C75 . C74 . H741 . 120.9 no
C74 . C75 . C76 . 121(2) yes
C74 . C75 . H751 . 119.5 no
C76 . C75 . H751 . 119.6 no
C75 . C76 . N3 . 123(2) yes
C75 . C76 . H761 . 118.3 no
N3 . C76 . H761 . 118.5 no
C21 . C100 . C1 . 108.6(14) yes
C21 . C100 . C41 . 111.7(13) yes
C1 . C100 . C41 . 109.7(13) yes
C21 . C100 . C61 . 109.0(13) yes
C1 . C100 . C61 . 110.4(14) yes
C41 . C100 . C61 . 107.6(14) yes
C2 . O1 . C1 . 111.3(13) yes
C22 . O2 . C21 . 111.5(11) yes
C42 . O4 . C41 . 113.9(13) yes
C61 . O6 . C69 . 118.1(13) yes
C66 . N1 . C62 . 117.9(20) yes
C71 . N2 . C67 . 118.6(14) yes
C76 . N3 . C72 . 112.3(20) yes

loop_
_geom_bond_atom_site_label_1
_geom_bond_site_symmetry_1
_geom_bond_atom_site_label_2
_geom_bond_site_symmetry_2
_geom_bond_distance
_geom_bond_publ_flag
Au1 . Au2 1_455 3.1347(9) yes
Au1 . P1 . 2.278(5) yes
Au1 . C4 . 1.993(14) yes
Au2 . P2 . 2.259(5) yes
Au2 . C24 . 2.006(13) yes
Au3 . P4 . 2.262(5) yes
Au3 . C44 . 2.027(18) yes
P1 . C5 . 1.859(9) yes
P1 . C9 . 1.862(9) yes
P1 . C13 . 1.852(9) yes
P2 . C25 . 1.857(9) yes
P2 . C29 . 1.853(9) yes
P2 . C33 . 1.847(9) yes
P4 . C45 . 1.856(9) yes
P4 . C49 . 1.851(9) yes
P4 . C53 . 1.857(9) yes
C1 . C100 . 1.53(2) yes
C1 . O1 . 1.425(18) yes
C1 . H11 . 0.930 no
C1 . H12 . 0.930 no
C2 . C3 . 1.46(3) yes
C2 . O1 . 1.45(2) yes
C2 . H21 . 0.930 no
C2 . H22 . 0.930 no
C3 . C4 . 1.17(2) yes
C5 . C6 . 1.505(16) yes
C5 . H51 . 0.930 no
C5 . H52 . 0.930 no
C6 . C7 . 1.509(17) yes
C6 . H61 . 0.930 no
C6 . H62 . 0.930 no
C7 . C8 . 1.505(17) yes
C7 . H71 . 0.930 no
C7 . H72 . 0.930 no
C8 . H81 . 0.930 no
C8 . H82 . 0.930 no
C8 . H83 . 0.930 no
C9 . C10 . 1.483(17) yes
C9 . H91 . 0.930 no
C9 . H92 . 0.930 no
C10 . C11 . 1.507(18) yes
C10 . H101 . 0.930 no
C10 . H102 . 0.930 no
C11 . C12 . 1.499(18) yes
C11 . H111 . 0.930 no
C11 . H112 . 0.930 no
C12 . H121 . 0.930 no
C12 . H122 . 0.930 no
C12 . H123 . 0.930 no
C13 . C14 . 1.475(17) yes
C13 . H131 . 0.930 no
C13 . H132 . 0.930 no
C14 . C15 . 1.525(18) yes
C14 . H141 . 0.930 no
C14 . H142 . 0.930 no
C15 . C16 . 1.497(18) yes
C15 . H151 . 0.930 no
C15 . H152 . 0.930 no
C16 . H161 . 0.930 no
C16 . H162 . 0.930 no
C16 . H163 . 0.930 no
C21 . C100 . 1.53(2) yes
C21 . O2 . 1.399(18) yes
C21 . H211 . 0.930 no
C21 . H212 . 0.930 no
C22 . C23 . 1.49(2) yes
C22 . O2 . 1.408(18) yes
C22 . H221 . 0.930 no
C22 . H222 . 0.930 no
C23 . C24 . 1.18(2) yes
C25 . C26 . 1.510(15) yes
C25 . H251 . 0.930 no
C25 . H252 . 0.930 no
C26 . C27 . 1.494(16) yes
C26 . H261 . 0.930 no
C26 . H262 . 0.930 no
C27 . C28 . 1.493(17) yes
C27 . H271 . 0.930 no
C27 . H272 . 0.930 no
C28 . H281 . 0.930 no
C28 . H282 . 0.930 no
C28 . H283 . 0.930 no
C29 . C30 . 1.476(18) yes
C29 . H291 . 0.930 no
C29 . H292 . 0.930 no
C30 . C31 . 1.530(18) yes
C30 . H301 . 0.930 no
C30 . H302 . 0.930 no
C31 . C32 . 1.506(18) yes
C31 . H311 . 0.930 no
C31 . H312 . 0.930 no
C32 . H321 . 0.930 no
C32 . H322 . 0.930 no
C32 . H323 . 0.930 no
C33 . C34 . 1.464(18) yes
C33 . H331 . 0.930 no
C33 . H332 . 0.930 no
C34 . C35 . 1.518(18) yes
C34 . H341 . 0.930 no
C34 . H342 . 0.930 no
C35 . C36 . 1.489(18) yes
C35 . H351 . 0.930 no
C35 . H352 . 0.930 no
C36 . H361 . 0.930 no
C36 . H362 . 0.930 no
C36 . H363 . 0.930 no
C41 . C100 . 1.52(2) yes
C41 . O4 . 1.391(19) yes
C41 . H411 . 0.930 no
C41 . H412 . 0.930 no
C42 . C43 . 1.47(2) yes
C42 . O4 . 1.42(2) yes
C42 . H421 . 0.930 no
C42 . H422 . 0.930 no
C43 . C44 . 1.16(2) yes
C45 . C46 . 1.479(18) yes
C45 . H451 . 0.930 no
C45 . H452 . 0.930 no
C46 . C47 . 1.503(18) yes
C46 . H461 . 0.930 no
C46 . H462 . 0.930 no
C47 . C48 . 1.493(17) yes
C47 . H471 . 0.930 no
C47 . H472 . 0.930 no
C48 . H481 . 0.930 no
C48 . H482 . 0.930 no
C48 . H483 . 0.930 no
C49 . C50 . 1.466(18) yes
C49 . H491 . 0.930 no
C49 . H492 . 0.930 no
C50 . C51 . 1.520(18) yes
C50 . H501 . 0.930 no
C50 . H502 . 0.930 no
C51 . C52 . 1.474(18) yes
C51 . H511 . 0.930 no
C51 . H512 . 0.930 no
C52 . H521 . 0.930 no
C52 . H522 . 0.930 no
C52 . H523 . 0.930 no
C53 . C54 . 1.535(10) yes
C53 . H531 . 0.930 no
C53 . H532 . 0.930 no
C54 . C55 . 1.531(10) yes
C54 . H541 . 0.930 no
C54 . H542 . 0.930 no
C55 . C56 . 1.538(10) yes
C55 . H551 . 0.930 no
C55 . H552 . 0.930 no
C56 . H561 . 0.930 no
C56 . H562 . 0.930 no
C56 . H563 . 0.930 no
C61 . C100 . 1.51(2) yes
C61 . O6 . 1.43(2) yes
C61 . H611 . 0.930 no
C61 . H612 . 0.930 no
C62 . C63 . 1.38(3) yes
C62 . N1 . 1.31(2) yes
C62 . H621 . 0.930 no
C63 . C64 . 1.37(3) yes
C63 . H631 . 0.930 no
C64 . C65 . 1.40(3) yes
C64 . H641 . 0.930 no
C65 . C66 . 1.40(3) yes
C65 . H651 . 0.930 no
C66 . C67 . 1.48(3) yes
C66 . N1 . 1.35(3) yes
C67 . C68 . 1.39(2) yes
C67 . N2 . 1.30(2) yes
C68 . C69 . 1.39(2) yes
C68 . H681 . 0.930 no
C69 . C70 . 1.35(2) yes
C69 . O6 . 1.377(19) yes
C70 . C71 . 1.38(2) yes
C70 . H701 . 0.930 no
C71 . C72 . 1.52(3) yes
C71 . N2 . 1.33(2) yes
C72 . C73 . 1.35(3) yes
C72 . N3 . 1.33(2) yes
C73 . C74 . 1.38(3) yes
C73 . H731 . 0.930 no
C74 . C75 . 1.36(4) yes
C74 . H741 . 0.930 no
C75 . C76 . 1.30(4) yes
C75 . H751 . 0.930 no
C76 . N3 . 1.48(3) yes
C76 . H761 . 0.930 no
